data_7227629
loop_
_publ_author_name
'Xie, Yu-Yang'
'Wang, Ying-Chun'
'He, Yan'
'Hu, Da-Chao'
'Wang, Heng-Shan'
'Pan, Ying-Ming'

_publ_section_title
;
 Catalyst-free synthesis of fused 1,2,3-triazole and isoindoline
 derivatives via an intramolecular azide--alkene cascade reaction
;
_journal_issue 3
_journal_name_full 'Green Chem.'
_journal_page_first 656
_journal_paper_doi 10.1039/C6GC01553K
_journal_volume 19
_journal_year 2017
_chemical_absolute_configuration unk
_chemical_formula_moiety 'C16 H11 N3 O'
_chemical_formula_sum 'C16 H11 N3 O'
_chemical_formula_weight 261.78
_chemical_name_systematic
;
 ? 
;
_space_group_crystal_system monoclinic
_space_group_IT_number 4
_space_group_name_Hall 'P 2yb'
_space_group_name_H-M_alt 'P 1 21 1'
_symmetry_space_group_name_Hall 'P 2yb'
_symmetry_space_group_name_H-M 'P 1 21 1'
_atom_sites_solution_hydrogens geom
_atom_sites_solution_primary direct
_atom_sites_solution_secondary difmap
_audit_creation_date 2015-07-21
_audit_creation_method
;
Olex2 1.2
(compiled 2015.01.26 svn.r3150 for OlexSys, GUI svn.r4998)
;
_audit_update_record
;
2015-07-24 deposited with the CCDC.
2016-10-24 downloaded from the CCDC.
;
_cell_angle_alpha 90.00
_cell_angle_beta 98.132(7)
_cell_angle_gamma 90.00
_cell_formula_units_Z 4
_cell_length_a 4.958(2)
_cell_length_b 21.437(10)
_cell_length_c 12.165(6)
_cell_measurement_reflns_used 5365
_cell_measurement_temperature 296.15
_cell_measurement_theta_max 24.662
_cell_measurement_theta_min 2.544
_cell_volume 1280.0(10)
_computing_cell_refinement 'SAINT v8.27A (Bruker, 2012)'
_computing_data_reduction 'SAINT v8.27A (Bruker, 2012)'
_computing_molecular_graphics 'Olex2 (Dolomanov et al., 2009)'
_computing_publication_material 'Olex2 (Dolomanov et al., 2009)'
_computing_structure_refinement 'XL (Sheldrick, 2008)'
_computing_structure_solution 'XS (Sheldrick, 2008)'
_diffrn_ambient_temperature 296.15
_diffrn_measured_fraction_theta_full 0.998
_diffrn_measured_fraction_theta_max 0.998
_diffrn_measurement_device_type 'Bruker APEX-II CCD'
_diffrn_measurement_method '\f and \w scans'
_diffrn_radiation_monochromator graphite
_diffrn_radiation_type MoK\a
_diffrn_radiation_wavelength 0.71073
_diffrn_reflns_av_R_equivalents 0.0297
_diffrn_reflns_av_unetI/netI 0.0345
_diffrn_reflns_limit_h_max 6
_diffrn_reflns_limit_h_min -6
_diffrn_reflns_limit_k_max 26
_diffrn_reflns_limit_k_min -26
_diffrn_reflns_limit_l_max 15
_diffrn_reflns_limit_l_min -15
_diffrn_reflns_number 14642
_diffrn_reflns_theta_full 26.50
_diffrn_reflns_theta_max 26.50
_diffrn_reflns_theta_min 1.69
_diffrn_source 'fine-focus sealed tube'
_diffrn_standards_number 0
_exptl_absorpt_coefficient_mu 0.088
_exptl_absorpt_correction_type none
_exptl_crystal_colour 'metallic orangish orange'
_exptl_crystal_colour_lustre metallic
_exptl_crystal_colour_modifier orangish
_exptl_crystal_colour_primary orange
_exptl_crystal_density_diffrn 1.358
_exptl_crystal_density_method 'not measured'
_exptl_crystal_description block
_exptl_crystal_F_000 546
_exptl_crystal_size_max 0.21
_exptl_crystal_size_mid 0.19
_exptl_crystal_size_min 0.18
_refine_diff_density_max 0.144
_refine_diff_density_min -0.108
_refine_diff_density_rms 0.027
_refine_ls_abs_structure_details 'Flack H D (1983), Acta Cryst. A39, 876-881'
_refine_ls_abs_structure_Flack -0.6(12)
_refine_ls_extinction_method none
_refine_ls_goodness_of_fit_ref 0.834
_refine_ls_hydrogen_treatment mixed
_refine_ls_matrix_type full
_refine_ls_number_parameters 365
_refine_ls_number_reflns 5290
_refine_ls_number_restraints 1
_refine_ls_restrained_S_all 0.834
_refine_ls_R_factor_all 0.0494
_refine_ls_R_factor_gt 0.0354
_refine_ls_shift/su_max 0.000
_refine_ls_shift/su_mean 0.000
_refine_ls_structure_factor_coef Fsqd
_refine_ls_weighting_details 'calc w=1/[\s^2^(Fo^2^)+(0.1000P)^2^+0.0000P] where P=(Fo^2^+2Fc^2^)/3'
_refine_ls_weighting_scheme calc
_refine_ls_wR_factor_gt 0.1048
_refine_ls_wR_factor_ref 0.1182
_reflns_number_gt 4272
_reflns_number_total 5290
_reflns_threshold_expression >2sigma(I)
_cod_data_source_file c6gc01553k2.cif
_cod_data_source_block 1
_cod_depositor_comments
;

2017-10-04
Z value and formula fixed to values more according to usual
chemical conventions.                 miguel
;
_cod_original_formula_sum 'C32 H23 N6 O2'
_cod_original_formula_weight 523.56
_cod_original_formula_moiety '2(C16 H11 N3 O)'
_cod_original_formula_units_Z 2
_cod_original_cell_volume 1280.1(11)
_cod_database_code 7227629
_olex2_refinement_description
;
1. Fixed Uiso
 At 1.2 times of:
  All C(H) groups, All C(H,H) groups
2.a Secondary CH2 refined with riding coordinates:
 C32(H32A,H32B), C16(H16A,H16B)
2.b Aromatic/amide H refined with riding coordinates:
 C11(H11), C13(H13), C5(H5), C30(H30), C14(H14), C4(H4), C2(H2), C17(H17),
 C27(H27), C3(H3), C28(H28), C12(H12), C21(H21), C29(H29), C19(H19), C18(H18),
 C20(H20)
;
_olex2_submission_special_instructions 'No special instructions were received'

loop_
_space_group_symop_id
_space_group_symop_operation_xyz
1 'x, y, z'
2 '-x, y+1/2, -z'

loop_
_atom_site_label
_atom_site_type_symbol
_atom_site_fract_x
_atom_site_fract_y
_atom_site_fract_z
_atom_site_U_iso_or_equiv
_atom_site_adp_type
_atom_site_occupancy
_atom_site_calc_flag
_atom_site_refinement_flags_posn
C8 C -0.4573(4) -0.48984(9) -0.10237(16) 0.0465(4) Uani 1 d .
N3 N -0.2840(4) -0.40739(8) -0.16438(14) 0.0546(4) Uani 1 d .
O2 O -1.3671(4) -0.69024(8) -0.43046(13) 0.0721(5) Uani 1 d .
N6 N -1.1426(4) -0.68547(9) -0.74392(14) 0.0570(4) Uani 1 d .
O1 O -0.3769(3) -0.55122(7) 0.05571(12) 0.0643(4) Uani 1 d .
C24 C -1.3464(4) -0.71980(10) -0.61140(16) 0.0507(5) Uani 1 d .
C9 C -0.2586(4) -0.44480(8) -0.07496(15) 0.0451(4) Uani 1 d .
C6 C -0.7122(4) -0.59345(9) -0.08238(16) 0.0473(4) Uani 1 d .
N4 N -1.4340(4) -0.75167(9) -0.70662(15) 0.0622(5) Uani 1 d .
C7 C -0.5108(4) -0.54494(9) -0.03650(17) 0.0476(4) Uani 1 d .
N1 N -0.5877(4) -0.47659(9) -0.20674(15) 0.0627(5) Uani 1 d .
C10 C -0.0344(4) -0.42050(8) 0.00426(15) 0.0445(4) Uani 1 d .
C23 C -1.4438(4) -0.72816(10) -0.50334(17) 0.0541(5) Uani 1 d .
C22 C -1.6278(4) -0.77992(10) -0.48180(17) 0.0526(5) Uani 1 d .
C26 C -0.9701(4) -0.62511(10) -0.59799(17) 0.0526(5) Uani 1 d .
C25 C -1.1569(4) -0.67591(9) -0.63558(16) 0.0496(5) Uani 1 d .
N5 N -1.3097(5) -0.73055(9) -0.78815(16) 0.0665(5) Uani 1 d .
C31 C -0.8462(4) -0.60673(10) -0.68901(19) 0.0575(5) Uani 1 d .
C11 C 0.0816(4) -0.44072(10) 0.10867(16) 0.0525(5) Uani 1 d .
H11 H 0.0140 -0.4754 0.1417 0.063 Uiso 1 calc R
C15 C 0.0676(4) -0.36783(9) -0.04437(17) 0.0496(4) Uani 1 d .
N2 N -0.4818(4) -0.42607(9) -0.24510(16) 0.0701(5) Uani 1 d .
C13 C 0.3998(4) -0.35525(11) 0.11447(19) 0.0607(5) Uani 1 d .
H13 H 0.5462 -0.3335 0.1528 0.073 Uiso 1 calc R
C5 C -0.6753(5) -0.65375(10) -0.03977(19) 0.0581(5) Uani 1 d .
H5 H -0.5283 -0.6623 0.0145 0.070 Uiso 1 calc R
C30 C -0.6536(5) -0.55952(13) -0.6794(2) 0.0742(7) Uani 1 d .
H30 H -0.5705 -0.5473 -0.7399 0.089 Uiso 1 calc R
C32 C -0.9520(5) -0.64446(12) -0.79028(19) 0.0657(6) Uani 1 d .
H32A H -1.0437 -0.6185 -0.8493 0.079 Uiso 1 calc R
H32B H -0.8078 -0.6678 -0.8177 0.079 Uiso 1 calc R
C16 C -0.0886(5) -0.35605(10) -0.15882(19) 0.0597(5) Uani 1 d .
H16A H -0.1783 -0.3157 -0.1634 0.072 Uiso 1 calc R
H16B H 0.0278 -0.3592 -0.2163 0.072 Uiso 1 calc R
C14 C 0.2841(4) -0.33463(10) 0.01074(19) 0.0566(5) Uani 1 d .
H14 H 0.3504 -0.2994 -0.0210 0.068 Uiso 1 calc R
C1 C -0.9344(4) -0.58208(11) -0.16365(18) 0.0551(5) Uani 1 d .
C4 C -0.8550(5) -0.70097(11) -0.0774(2) 0.0691(7) Uani 1 d .
H4 H -0.8280 -0.7411 -0.0490 0.083 Uiso 1 calc R
C2 C -1.1151(5) -0.62924(12) -0.19972(19) 0.0629(6) Uani 1 d .
H2 H -1.2648 -0.6210 -0.2529 0.075 Uiso 1 calc R
C17 C -1.6557(5) -0.83513(11) -0.54325(19) 0.0637(6) Uani 1 d .
H17 H -1.5594 -0.8403 -0.6029 0.076 Uiso 1 calc R
C27 C -0.9055(5) -0.59609(12) -0.4956(2) 0.0658(6) Uani 1 d .
H27 H -0.9874 -0.6083 -0.4348 0.079 Uiso 1 calc R
C3 C -1.0737(5) -0.68844(12) -0.1570(2) 0.0684(6) Uani 1 d .
H3 H -1.1945 -0.7202 -0.1822 0.082 Uiso 1 calc R
C28 C -0.7152(6) -0.54838(13) -0.4870(3) 0.0803(7) Uani 1 d .
H28 H -0.6719 -0.5276 -0.4197 0.096 Uiso 1 calc R
C12 C 0.3021(5) -0.40738(11) 0.16211(18) 0.0605(5) Uani 1 d .
H12 H 0.3856 -0.4205 0.2315 0.073 Uiso 1 calc R
C21 C -1.7712(5) -0.77416(12) -0.3918(2) 0.0640(6) Uani 1 d .
H21 H -1.7520 -0.7382 -0.3485 0.077 Uiso 1 calc R
C29 C -0.5885(6) -0.53108(13) -0.5765(3) 0.0812(8) Uani 1 d .
H29 H -0.4572 -0.4998 -0.5676 0.097 Uiso 1 calc R
C19 C -1.9678(6) -0.87494(14) -0.4282(2) 0.0792(7) Uani 1 d .
H19 H -2.0828 -0.9065 -0.4105 0.095 Uiso 1 calc R
C18 C -1.8240(6) -0.88194(12) -0.5163(2) 0.0772(7) Uani 1 d .
H18 H -1.8410 -0.9185 -0.5578 0.093 Uiso 1 calc R
C20 C -1.9403(5) -0.82093(14) -0.3664(2) 0.0755(7) Uani 1 d .
H20 H -2.0374 -0.8162 -0.3069 0.091 Uiso 1 calc R
H1 H -0.961(4) -0.5436(12) -0.2008(17) 0.050(6) Uiso 1 d .

loop_
_atom_site_aniso_label
_atom_site_aniso_U_11
_atom_site_aniso_U_22
_atom_site_aniso_U_33
_atom_site_aniso_U_23
_atom_site_aniso_U_13
_atom_site_aniso_U_12
C8 0.0485(10) 0.0462(10) 0.0444(10) 0.0021(8) 0.0056(8) 0.0020(8)
N3 0.0557(10) 0.0524(9) 0.0527(9) 0.0107(8) -0.0029(7) -0.0053(8)
O2 0.0770(10) 0.0766(11) 0.0620(9) -0.0254(8) 0.0077(8) -0.0127(9)
N6 0.0659(11) 0.0556(9) 0.0469(9) -0.0042(8) -0.0011(8) 0.0137(9)
O1 0.0743(10) 0.0620(9) 0.0528(9) 0.0108(7) -0.0036(7) -0.0040(8)
C24 0.0494(10) 0.0516(11) 0.0477(10) -0.0071(9) -0.0045(8) 0.0088(9)
C9 0.0476(10) 0.0400(9) 0.0474(10) 0.0047(8) 0.0064(8) 0.0069(8)
C6 0.0474(10) 0.0490(10) 0.0486(10) -0.0042(8) 0.0182(8) 0.0000(8)
N4 0.0773(12) 0.0536(10) 0.0508(10) -0.0080(8) -0.0077(9) 0.0033(9)
C7 0.0494(10) 0.0461(10) 0.0482(10) 0.0024(8) 0.0098(8) 0.0049(8)
N1 0.0708(12) 0.0619(11) 0.0517(10) 0.0077(8) -0.0046(8) -0.0114(9)
C10 0.0419(9) 0.0421(10) 0.0492(10) -0.0017(8) 0.0054(8) 0.0086(8)
C23 0.0483(10) 0.0585(12) 0.0518(11) -0.0118(9) -0.0055(9) 0.0110(9)
C22 0.0446(10) 0.0585(11) 0.0506(11) -0.0064(9) -0.0074(9) 0.0095(9)
C26 0.0479(10) 0.0526(11) 0.0545(11) -0.0032(9) -0.0024(9) 0.0130(8)
C25 0.0499(10) 0.0538(11) 0.0425(10) -0.0043(8) -0.0026(8) 0.0142(9)
N5 0.0878(14) 0.0587(11) 0.0485(10) -0.0092(8) -0.0059(9) 0.0046(10)
C31 0.0537(12) 0.0539(11) 0.0625(12) 0.0080(10) 0.0002(10) 0.0141(9)
C11 0.0566(11) 0.0500(10) 0.0501(11) 0.0055(9) 0.0049(9) 0.0041(9)
C15 0.0497(10) 0.0430(10) 0.0547(11) 0.0034(8) 0.0025(9) 0.0088(8)
N2 0.0774(13) 0.0703(13) 0.0563(10) 0.0160(9) -0.0122(9) -0.0180(10)
C13 0.0533(12) 0.0588(12) 0.0663(13) -0.0043(11) -0.0043(10) 0.0015(10)
C5 0.0547(12) 0.0534(11) 0.0685(13) 0.0082(10) 0.0162(10) -0.0022(9)
C30 0.0618(14) 0.0678(15) 0.0918(19) 0.0193(14) 0.0066(13) 0.0099(12)
C32 0.0693(14) 0.0708(14) 0.0572(13) 0.0076(11) 0.0091(11) 0.0180(12)
C16 0.0612(12) 0.0492(11) 0.0650(13) 0.0150(10) -0.0036(10) -0.0064(10)
C14 0.0548(11) 0.0460(10) 0.0674(13) 0.0024(10) 0.0029(10) -0.0013(9)
C1 0.0564(12) 0.0558(12) 0.0543(11) -0.0021(10) 0.0124(9) 0.0008(10)
C4 0.0728(15) 0.0506(13) 0.0887(17) 0.0018(11) 0.0283(14) -0.0052(11)
C2 0.0562(12) 0.0753(15) 0.0585(12) -0.0123(11) 0.0126(10) -0.0078(11)
C17 0.0694(14) 0.0600(13) 0.0606(12) -0.0091(10) 0.0054(11) 0.0042(11)
C27 0.0647(14) 0.0655(14) 0.0631(13) -0.0073(11) -0.0052(11) 0.0020(12)
C3 0.0714(15) 0.0599(13) 0.0796(15) -0.0195(12) 0.0307(13) -0.0171(12)
C28 0.0800(17) 0.0717(16) 0.0815(17) -0.0086(14) -0.0151(14) -0.0030(14)
C12 0.0620(12) 0.0647(13) 0.0512(11) 0.0009(10) -0.0047(9) 0.0065(10)
C21 0.0589(13) 0.0702(14) 0.0611(13) -0.0092(11) 0.0024(11) 0.0074(11)
C29 0.0680(15) 0.0662(15) 0.104(2) 0.0067(14) -0.0078(15) -0.0084(13)
C19 0.0702(16) 0.0765(18) 0.0900(19) 0.0059(14) 0.0078(14) -0.0085(13)
C18 0.0909(18) 0.0587(14) 0.0789(17) -0.0078(12) 0.0016(15) -0.0061(13)
C20 0.0658(14) 0.0855(18) 0.0768(16) 0.0030(14) 0.0157(12) 0.0066(13)

loop_
_atom_type_symbol
_atom_type_description
_atom_type_scat_dispersion_real
_atom_type_scat_dispersion_imag
_atom_type_scat_source
C C 0.0033 0.0016 'International Tables Vol C Tables 4.2.6.8 and 6.1.1.4'
H H 0.0000 0.0000 'International Tables Vol C Tables 4.2.6.8 and 6.1.1.4'
N N 0.0061 0.0033 'International Tables Vol C Tables 4.2.6.8 and 6.1.1.4'
O O 0.0106 0.0060 'International Tables Vol C Tables 4.2.6.8 and 6.1.1.4'

loop_
_geom_angle_atom_site_label_1
_geom_angle_atom_site_label_2
_geom_angle_atom_site_label_3
_geom_angle
C9 C8 C7 127.20(18)
N1 C8 C9 107.73(17)
N1 C8 C7 124.94(18)
C9 N3 N2 112.83(17)
C9 N3 C16 115.26(16)
N2 N3 C16 131.85(17)
C25 N6 C32 114.40(19)
N5 N6 C25 112.9(2)
N5 N6 C32 132.69(19)
N4 C24 C23 126.3(2)
N4 C24 C25 107.66(18)
C25 C24 C23 125.98(18)
C8 C9 C10 148.88(18)
N3 C9 C8 103.84(16)
N3 C9 C10 107.26(16)
C5 C6 C7 117.41(19)
C1 C6 C7 124.25(19)
C1 C6 C5 118.3(2)
N5 N4 C24 109.9(2)
C8 C7 C6 121.15(18)
O1 C7 C8 118.00(18)
O1 C7 C6 120.78(18)
N2 N1 C8 109.83(17)
C11 C10 C9 132.13(19)
C11 C10 C15 120.70(18)
C15 C10 C9 107.17(16)
O2 C23 C24 117.3(2)
O2 C23 C22 120.3(2)
C24 C23 C22 122.40(17)
C17 C22 C23 123.8(2)
C21 C22 C23 117.89(19)
C21 C22 C17 118.2(2)
C31 C26 C25 107.02(18)
C27 C26 C25 132.1(2)
C27 C26 C31 120.9(2)
N6 C25 C24 103.60(18)
N6 C25 C26 107.53(19)
C24 C25 C26 148.87(18)
N4 N5 N6 105.93(17)
C26 C31 C32 110.8(2)
C30 C31 C26 121.0(2)
C30 C31 C32 128.2(2)
C10 C11 C12 117.7(2)
C10 C15 C16 110.73(17)
C14 C15 C10 120.83(18)
C14 C15 C16 128.43(19)
N1 N2 N3 105.76(17)
C12 C13 C14 121.2(2)
C4 C5 C6 120.7(2)
C31 C30 C29 117.8(3)
N6 C32 C31 100.20(18)
N3 C16 C15 99.57(16)
C15 C14 C13 118.2(2)
C2 C1 C6 120.6(2)
C3 C4 C5 119.8(2)
C3 C2 C1 120.0(2)
C18 C17 C22 120.6(2)
C28 C27 C26 117.8(3)
C4 C3 C2 120.5(2)
C29 C28 C27 121.2(3)
C13 C12 C11 121.4(2)
C20 C21 C22 120.6(2)
C28 C29 C30 121.2(3)
C20 C19 C18 119.7(3)
C17 C18 C19 120.3(3)
C21 C20 C19 120.6(3)

loop_
_geom_bond_atom_site_label_1
_geom_bond_atom_site_label_2
_geom_bond_distance
C8 C9 1.386(3)
C8 C7 1.472(3)
C8 N1 1.370(3)
N3 C9 1.343(2)
N3 N2 1.347(2)
N3 C16 1.462(3)
O2 C23 1.223(3)
N6 C25 1.346(3)
N6 N5 1.335(3)
N6 C32 1.461(3)
O1 C7 1.227(2)
C24 N4 1.362(3)
C24 C23 1.474(3)
C24 C25 1.390(3)
C9 C10 1.461(3)
C6 C7 1.494(3)
C6 C5 1.395(3)
C6 C1 1.394(3)
N4 N5 1.320(3)
N1 N2 1.317(3)
C10 C11 1.387(3)
C10 C15 1.402(3)
C23 C22 1.483(3)
C22 C17 1.396(3)
C22 C21 1.393(3)
C26 C25 1.461(3)
C26 C31 1.397(3)
C26 C27 1.388(3)
C31 C30 1.385(4)
C31 C32 1.505(4)
C11 C12 1.388(3)
C15 C16 1.516(3)
C15 C14 1.380(3)
C13 C14 1.383(3)
C13 C12 1.378(3)
C5 C4 1.383(3)
C30 C29 1.389(4)
C1 C2 1.380(3)
C4 C3 1.374(4)
C2 C3 1.376(4)
C17 C18 1.374(4)
C27 C28 1.385(4)
C28 C29 1.383(4)
C21 C20 1.370(4)
C19 C18 1.377(4)
C19 C20 1.377(4)

_cod_duplicate_entry 7226888
